data_9005773
loop_
_publ_author_name
'Nord, A. G.'
'Stefanidis, T.'

_publ_section_title
;
 Crystallographic studies of some olivine-related (Ni,Mg)3(PO4)2
 solid solutions
 Sample: Ni/Mg-3c
;
_journal_name_full 'Physics and Chemistry of Minerals'
_journal_page_first 10
_journal_page_last 15
_journal_paper_doi 10.1007/BF01204320
_journal_volume 10
_journal_year 1983
_chemical_formula_structural (Ni.45Mg.55)3(PO4)2
_chemical_formula_sum 'Mg1.64 Ni1.36 O8 P2'
_space_group_IT_number 14
_symmetry_space_group_name_Hall '-P 2yab'
_symmetry_space_group_name_H-M 'P 1 21/a 1'
_cell_angle_alpha 90
_cell_angle_beta 90.74
_cell_angle_gamma 90
_cell_length_a 10.177
_cell_length_b 4.713
_cell_length_c 5.889
_cell_formula_units_Z 2
_cell_volume 282.438
_database_code_amcsd 0007355
_exptl_crystal_density_diffrn 3.641
_cod_original_formula_sum '(Ni1.36 Mg1.64) P2 O8'
_cod_database_code 9005773
_amcsd_formula_title (Ni.45Mg.55)3(PO4)2

loop_
_space_group_symop_operation_xyz
x,y,z
1/2+x,1/2-y,z
1/2-x,1/2+y,-z
-x,-y,-z

loop_
_atom_site_label
_atom_site_fract_x
_atom_site_fract_y
_atom_site_fract_z
_atom_site_occupancy
_atom_site_U_iso_or_equiv
NiM1 0.00000 0.00000 0.50000 0.68000 0.00887
MgM1 0.00000 0.00000 0.50000 0.32000 0.00887
NiM2 0.27600 -0.01300 0.24500 0.34000 0.00887
MgM2 0.27600 -0.01300 0.24500 0.66000 0.00887
P 0.09600 0.42300 0.25300 1.00000 0.02533
O1 0.11400 0.74100 0.27000 1.00000 0.01013
O2 0.46100 0.18700 0.24500 1.00000 0.01013
O3 0.17800 0.30200 0.05400 1.00000 0.01013
O4 0.17200 0.27500 0.46000 1.00000 0.01013

loop_
_cod_related_entry_id
_cod_related_entry_database
_cod_related_entry_code
1 AMCSD 0007355
